data_9012392
loop_
_publ_author_name
'Berger, R.'

_publ_section_title
;
 Synthesis and characterization of the layered metal TlCu2S2
;
_journal_name_full 'Journal of the Less-Common Metals'
_journal_page_first 141
_journal_page_last 148
_journal_paper_doi 10.1016/0022-5088(89)90157-4
_journal_volume 147
_journal_year 1989
_chemical_compound_source Synthetic
_chemical_formula_sum 'Cu2 S2 Tl'
_chemical_name_mineral Thalcusite
_space_group_IT_number 139
_symmetry_space_group_name_Hall '-I 4 2'
_symmetry_space_group_name_H-M 'I 4/m m m'
_cell_angle_alpha 90
_cell_angle_beta 90
_cell_angle_gamma 90
_cell_length_a 3.7771
_cell_length_b 3.7771
_cell_length_c 13.3791
_cell_formula_units_Z 2
_cell_volume 190.873
_database_code_amcsd 0014164
_exptl_crystal_density_diffrn 6.883
_cod_original_formula_sum 'Tl Cu2 S2'
_cod_database_code 9012392

loop_
_space_group_symop_operation_xyz
x,y,z
1/2+x,1/2+y,1/2+z
-y,-x,z
1/2-y,1/2-x,1/2+z
y,x,-z
1/2+y,1/2+x,1/2-z
y,-x,-z
1/2+y,1/2-x,1/2-z
-y,x,z
1/2-y,1/2+x,1/2+z
x,-y,z
1/2+x,1/2-y,1/2+z
-x,y,-z
1/2-x,1/2+y,1/2-z
x,y,-z
1/2+x,1/2+y,1/2-z
-x,-y,z
1/2-x,1/2-y,1/2+z
y,x,z
1/2+y,1/2+x,1/2+z
-y,-x,-z
1/2-y,1/2-x,1/2-z
-y,x,-z
1/2-y,1/2+x,1/2-z
y,-x,z
1/2+y,1/2-x,1/2+z
-x,y,z
1/2-x,1/2+y,1/2+z
x,-y,-z
1/2+x,1/2-y,1/2-z
-x,-y,-z
1/2-x,1/2-y,1/2-z

loop_
_atom_site_label
_atom_site_fract_x
_atom_site_fract_y
_atom_site_fract_z
Tl 0.00000 0.00000 0.00000
Cu 0.00000 0.50000 0.25000
S 0.00000 0.00000 0.36000

loop_
_cod_related_entry_id
_cod_related_entry_database
_cod_related_entry_code
1 AMCSD 0014164
